data_4089610
loop_
_publ_author_name
'Landman, Maril\'e'
'Pretorius, Ren\'e'
'Buitendach, Blenerhassitt E.'
'van Rooyen, Petrus H.'
'Conradie, Jeanet'

_publ_section_title
;
 Synthesis, Structure, and Electrochemistry of Fischer Alkoxy- and
 Aminocarbene Complexes of Tungsten: The Use of DFT To Predict and
 Understand Oxidation and Reduction Potentials
;
_journal_issue 19
_journal_name_full Organometallics
_journal_page_first 5491
_journal_paper_doi 10.1021/om400778z
_journal_volume 32
_journal_year 2013
_chemical_formula_moiety 'C16 H15 N O6 W'
_chemical_formula_sum 'C16 H15 N O6 W'
_chemical_formula_weight 501.14
_chemical_name_systematic
; 
 Pentacarbonyl-cyclohexylamino-furan-2-yl-methyledene-tungsten  
;
_space_group_crystal_system triclinic
_space_group_IT_number 2
_space_group_name_Hall '-P 1'
_space_group_name_H-M_alt 'P -1'
_atom_sites_solution_hydrogens mixed
_atom_sites_solution_primary direct
_atom_sites_solution_secondary difmap
_audit_creation_method SHELXL-2013
_cell_angle_alpha 74.975(5)
_cell_angle_beta 86.258(5)
_cell_angle_gamma 69.921(5)
_cell_formula_units_Z 2
_cell_length_a 6.643(5)
_cell_length_b 9.372(5)
_cell_length_c 15.311(5)
_cell_measurement_reflns_used 7808
_cell_measurement_temperature 293(2)
_cell_measurement_theta_max 28.34
_cell_measurement_theta_min 2.39
_cell_volume 864.4(8)
_computing_cell_refinement 'Bruker SAINT'
_computing_data_collection 'Bruker APEX2'
_computing_data_reduction 'Bruker SAINT'
_computing_molecular_graphics
; ORTEP-3 for Windows (Farrugia, 1997), POV-Ray (Cason, 2004),
MERCURY (Macrae, et al., 2008)
;
_computing_publication_material 'SHELXL-2013 (Sheldrick, 2013)'
_computing_structure_refinement 'SHELXL-2013 (Sheldrick, 2013)'
_computing_structure_solution 'SHELXL-2013 (Sheldrick, 2013)'
_diffrn_ambient_temperature 293(2)
_diffrn_measured_fraction_theta_full 1.000
_diffrn_measured_fraction_theta_max 1.000
_diffrn_measurement_device_type 'Bruker APEX-II CCD'
_diffrn_measurement_method '\f and \w scans'
_diffrn_radiation_monochromator graphite
_diffrn_radiation_source 'fine-focus sealed tube'
_diffrn_radiation_type MoK\a
_diffrn_radiation_wavelength 0.71069
_diffrn_reflns_av_R_equivalents 0.1134
_diffrn_reflns_av_unetI/netI 0.0520
_diffrn_reflns_Laue_measured_fraction_full 1.000
_diffrn_reflns_Laue_measured_fraction_max 1.000
_diffrn_reflns_limit_h_max 8
_diffrn_reflns_limit_h_min -8
_diffrn_reflns_limit_k_max 12
_diffrn_reflns_limit_k_min -12
_diffrn_reflns_limit_l_max 20
_diffrn_reflns_limit_l_min -20
_diffrn_reflns_number 21842
_diffrn_reflns_point_group_measured_fraction_full 1.000
_diffrn_reflns_point_group_measured_fraction_max 1.000
_diffrn_reflns_theta_full 25.240
_diffrn_reflns_theta_max 27.999
_diffrn_reflns_theta_min 1.377
_exptl_absorpt_coefficient_mu 6.712
_exptl_absorpt_correction_T_max 0.404
_exptl_absorpt_correction_T_min 0.132
_exptl_absorpt_correction_type analytical
_exptl_absorpt_process_details 'Bruker SAINT'
_exptl_crystal_colour yellow
_exptl_crystal_density_diffrn 1.925
_exptl_crystal_description block
_exptl_crystal_F_000 480
_exptl_crystal_size_max 0.314
_exptl_crystal_size_mid 0.264
_exptl_crystal_size_min 0.133
_refine_diff_density_max 2.858
_refine_diff_density_min -2.175
_refine_diff_density_rms 0.206
_refine_ls_extinction_method none
_refine_ls_goodness_of_fit_ref 1.109
_refine_ls_hydrogen_treatment mixed
_refine_ls_matrix_type full
_refine_ls_number_parameters 220
_refine_ls_number_reflns 4192
_refine_ls_number_restraints 0
_refine_ls_restrained_S_all 1.109
_refine_ls_R_factor_all 0.0313
_refine_ls_R_factor_gt 0.0299
_refine_ls_shift/su_max 0.001
_refine_ls_shift/su_mean 0.000
_refine_ls_structure_factor_coef Fsqd
_refine_ls_weighting_details
; 
 w=1/[\s^2^(Fo^2^)+(0.0375P)^2^] 
 where P=(Fo^2^+2Fc^2^)/3 
;
_refine_ls_weighting_scheme calc
_refine_ls_wR_factor_gt 0.0707
_refine_ls_wR_factor_ref 0.0715
_reflns_Friedel_coverage 0.000
_reflns_number_gt 3981
_reflns_number_total 4192
_reflns_threshold_expression 'I > 2\s(I)'
_cod_data_source_file om400778z_si_005.cif
_cod_data_source_block compound_4
_cod_database_code 4089610
_shelx_space_group_comment
; 
The symmetry employed for this shelxl refinement is uniquely defined 
by the following loop, which should always be used as a source of 
symmetry information in preference to the above space-group names. 
They are only intended as comments. 
;
_shelxl_version_number 2013-2

loop_
_space_group_symop_operation_xyz
'x, y, z'
'-x, -y, -z'

loop_
_atom_site_label
_atom_site_type_symbol
_atom_site_fract_x
_atom_site_fract_y
_atom_site_fract_z
_atom_site_U_iso_or_equiv
_atom_site_adp_type
_atom_site_occupancy
_atom_site_site_symmetry_order
_atom_site_calc_flag
_atom_site_refinement_flags_posn
_atom_site_refinement_flags_adp
W1 W 0.43531(2) 0.19540(2) 0.27839(2) 0.01918(7) Uani 1 1 d . .
C1 C 0.6591(6) -0.0023(5) 0.2624(3) 0.0326(9) Uani 1 1 d . .
O1 O 0.7895(6) -0.1158(5) 0.2530(3) 0.0494(9) Uani 1 1 d . .
C2 C 0.6590(6) 0.3012(5) 0.2341(2) 0.0261(8) Uani 1 1 d . .
O2 O 0.7933(5) 0.3523(5) 0.2086(2) 0.0415(8) Uani 1 1 d . .
C3 C 0.5433(6) 0.1515(5) 0.4070(3) 0.0268(8) Uani 1 1 d . .
O3 O 0.6067(6) 0.1268(5) 0.4790(2) 0.0451(9) Uani 1 1 d . .
C4 C 0.2324(7) 0.0694(5) 0.3195(3) 0.0293(8) Uani 1 1 d . .
O4 O 0.1268(6) -0.0055(4) 0.3393(2) 0.0420(8) Uani 1 1 d . .
C5 C 0.3107(6) 0.2528(5) 0.1510(3) 0.0267(8) Uani 1 1 d . .
O5 O 0.2344(6) 0.2855(5) 0.0798(2) 0.0449(9) Uani 1 1 d . .
C6 C 0.1749(5) 0.4127(5) 0.2983(2) 0.0196(7) Uani 1 1 d . .
N1 N 0.1286(5) 0.5571(4) 0.2466(2) 0.0226(6) Uani 1 1 d . .
H1 H 0.020(7) 0.628(6) 0.256(3) 0.027 Uiso 1 1 d . U
C7 C 0.0282(5) 0.4039(4) 0.3738(2) 0.0225(7) Uani 1 1 d . .
C8 C 0.0264(6) 0.2926(5) 0.4499(2) 0.0283(8) Uani 1 1 d . .
H8 H 0.1240 0.1909 0.4663 0.034 Uiso 1 1 calc R U
C9 C -0.1527(7) 0.3600(5) 0.5003(3) 0.0339(9) Uani 1 1 d . .
H9 H -0.1945 0.3112 0.5559 0.041 Uiso 1 1 calc R U
C10 C -0.2487(6) 0.5071(5) 0.4520(3) 0.0347(9) Uani 1 1 d . .
H10 H -0.3714 0.5777 0.4693 0.042 Uiso 1 1 calc R U
O6 O -0.1437(4) 0.5403(3) 0.37410(18) 0.0294(6) Uani 1 1 d . .
C11 C 0.2435(5) 0.6130(4) 0.1683(2) 0.0217(7) Uani 1 1 d . .
H11 H 0.3560 0.5223 0.1546 0.026 Uiso 1 1 calc R U
C12 C 0.3488(7) 0.7203(6) 0.1911(3) 0.0295(9) Uani 1 1 d . .
H12A H 0.4499 0.6623 0.2415 0.035 Uiso 1 1 calc R U
H12B H 0.2403 0.8069 0.2090 0.035 Uiso 1 1 calc R U
C13 C 0.4663(7) 0.7845(6) 0.1088(3) 0.0366(9) Uani 1 1 d . .
H13A H 0.5252 0.8575 0.1230 0.044 Uiso 1 1 calc R U
H13B H 0.5843 0.6986 0.0949 0.044 Uiso 1 1 calc R U
C14 C 0.3156(7) 0.8671(5) 0.0271(3) 0.0360(9) Uani 1 1 d . .
H14A H 0.2049 0.9586 0.0391 0.043 Uiso 1 1 calc R U
H14B H 0.3947 0.9027 -0.0245 0.043 Uiso 1 1 calc R U
C15 C 0.2136(6) 0.7601(5) 0.0052(2) 0.0319(8) Uani 1 1 d . .
H15A H 0.3236 0.6728 -0.0114 0.038 Uiso 1 1 calc R U
H15B H 0.1151 0.8169 -0.0462 0.038 Uiso 1 1 calc R U
C16 C 0.0919(6) 0.6972(5) 0.0861(2) 0.0275(8) Uani 1 1 d . .
H16A H -0.0257 0.7834 0.0999 0.033 Uiso 1 1 calc R U
H16B H 0.0325 0.6249 0.0713 0.033 Uiso 1 1 calc R U

loop_
_atom_site_aniso_label
_atom_site_aniso_U_11
_atom_site_aniso_U_22
_atom_site_aniso_U_33
_atom_site_aniso_U_23
_atom_site_aniso_U_13
_atom_site_aniso_U_12
W1 0.01564(9) 0.01649(10) 0.02433(9) -0.00768(6) -0.00146(5) -0.00191(6)
C1 0.0245(18) 0.027(2) 0.045(2) -0.0134(17) -0.0059(15) -0.0017(16)
O1 0.0365(18) 0.031(2) 0.075(2) -0.0279(18) -0.0001(16) 0.0059(15)
C2 0.0223(17) 0.024(2) 0.0297(17) -0.0036(14) -0.0018(13) -0.0063(15)
O2 0.0229(14) 0.047(2) 0.0523(18) -0.0065(15) -0.0016(12) -0.0134(14)
C3 0.0283(18) 0.021(2) 0.0325(18) -0.0021(15) -0.0035(14) -0.0124(15)
O3 0.063(2) 0.047(2) 0.0326(15) 0.0030(14) -0.0174(14) -0.0341(18)
C4 0.032(2) 0.025(2) 0.0295(17) -0.0062(15) -0.0053(14) -0.0075(17)
O4 0.0484(19) 0.039(2) 0.0474(17) -0.0064(14) -0.0040(14) -0.0283(16)
C5 0.0214(17) 0.029(2) 0.0295(17) -0.0123(15) 0.0040(13) -0.0058(15)
O5 0.0394(17) 0.066(3) 0.0293(14) -0.0159(15) -0.0060(12) -0.0139(17)
C6 0.0177(15) 0.0172(17) 0.0228(14) -0.0068(12) -0.0015(11) -0.0031(13)
N1 0.0177(13) 0.0175(15) 0.0298(14) -0.0057(12) 0.0046(11) -0.0035(11)
C7 0.0202(15) 0.0213(18) 0.0279(16) -0.0114(13) 0.0028(12) -0.0060(13)
C8 0.0330(19) 0.027(2) 0.0309(17) -0.0116(15) 0.0073(14) -0.0148(16)
C9 0.039(2) 0.038(2) 0.0342(19) -0.0153(17) 0.0151(15) -0.0230(19)
C10 0.0294(19) 0.040(2) 0.042(2) -0.0223(18) 0.0190(16) -0.0152(17)
O6 0.0230(12) 0.0271(15) 0.0373(13) -0.0135(11) 0.0114(10) -0.0054(11)
C11 0.0175(15) 0.0214(18) 0.0247(15) -0.0053(13) 0.0033(11) -0.0056(13)
C12 0.0285(19) 0.034(2) 0.0293(18) -0.0087(16) 0.0021(14) -0.0150(17)
C13 0.033(2) 0.040(3) 0.045(2) -0.0106(19) 0.0073(16) -0.0235(19)
C14 0.035(2) 0.030(2) 0.037(2) -0.0014(16) 0.0100(16) -0.0106(17)
C15 0.0301(19) 0.034(2) 0.0245(16) -0.0025(15) 0.0024(13) -0.0057(16)
C16 0.0190(16) 0.030(2) 0.0280(16) -0.0019(14) -0.0010(12) -0.0055(14)

loop_
_atom_type_symbol
_atom_type_description
_atom_type_scat_dispersion_real
_atom_type_scat_dispersion_imag
_atom_type_scat_source
C C 0.0033 0.0016 'International Tables Vol C Tables 4.2.6.8 and 6.1.1.4'
H H 0.0000 0.0000 'International Tables Vol C Tables 4.2.6.8 and 6.1.1.4'
N N 0.0061 0.0033 'International Tables Vol C Tables 4.2.6.8 and 6.1.1.4'
O O 0.0106 0.0060 'International Tables Vol C Tables 4.2.6.8 and 6.1.1.4'
W W -0.8490 6.8722 'International Tables Vol C Tables 4.2.6.8 and 6.1.1.4'

loop_
_exptl_crystal_face_index_h
_exptl_crystal_face_index_k
_exptl_crystal_face_index_l
_exptl_crystal_face_perp_dist
1.00 1.00 0.00 0.1250
-1.00 -1.00 0.00 0.1120
0.00 0.00 1.00 0.0660
0.00 0.00 -1.00 0.0580
0.00 2.00 1.00 0.1200
-1.00 -1.00 2.00 0.0980
1.00 1.00 -2.00 0.1140
0.00 -1.00 0.00 0.1210
2.00 1.00 -2.00 0.1400
0.00 -1.00 -2.00 0.1090
-1.00 0.00 -1.00 0.1530
1.00 0.00 0.00 0.1600
-1.00 -1.00 -2.00 0.1270
1.00 -1.00 -3.00 0.1250

loop_
_geom_angle_atom_site_label_1
_geom_angle_atom_site_label_2
_geom_angle_atom_site_label_3
_geom_angle
C1 W1 C3 90.87(17)
C1 W1 C5 93.11(17)
C3 W1 C5 176.01(14)
C1 W1 C2 86.20(19)
C3 W1 C2 88.68(15)
C5 W1 C2 91.81(16)
C1 W1 C4 88.04(19)
C3 W1 C4 92.15(15)
C5 W1 C4 87.76(16)
C2 W1 C4 174.19(15)
C1 W1 C6 177.81(14)
C3 W1 C6 89.17(15)
C5 W1 C6 86.85(15)
C2 W1 C6 95.99(16)
C4 W1 C6 89.78(16)
O1 C1 W1 179.4(4)
O2 C2 W1 175.9(4)
O3 C3 W1 179.1(4)
O4 C4 W1 176.2(4)
O5 C5 W1 178.0(3)
N1 C6 C7 111.9(3)
N1 C6 W1 127.3(3)
C7 C6 W1 120.8(3)
C6 N1 C11 127.8(3)
C6 N1 H1 120(3)
C11 N1 H1 112(3)
C8 C7 O6 109.0(3)
C8 C7 C6 134.2(3)
O6 C7 C6 116.6(3)
C7 C8 C9 107.3(4)
C7 C8 H8 126.4
C9 C8 H8 126.4
C10 C9 C8 106.4(3)
C10 C9 H9 126.8
C8 C9 H9 126.8
C9 C10 O6 111.2(3)
C9 C10 H10 124.4
O6 C10 H10 124.4
C10 O6 C7 106.1(3)
N1 C11 C12 109.2(3)
N1 C11 C16 110.5(3)
C12 C11 C16 111.3(3)
N1 C11 H11 108.6
C12 C11 H11 108.6
C16 C11 H11 108.6
C11 C12 C13 110.3(3)
C11 C12 H12A 109.6
C13 C12 H12A 109.6
C11 C12 H12B 109.6
C13 C12 H12B 109.6
H12A C12 H12B 108.1
C14 C13 C12 110.9(3)
C14 C13 H13A 109.5
C12 C13 H13A 109.5
C14 C13 H13B 109.5
C12 C13 H13B 109.5
H13A C13 H13B 108.0
C15 C14 C13 111.2(4)
C15 C14 H14A 109.4
C13 C14 H14A 109.4
C15 C14 H14B 109.4
C13 C14 H14B 109.4
H14A C14 H14B 108.0
C14 C15 C16 111.2(3)
C14 C15 H15A 109.4
C16 C15 H15A 109.4
C14 C15 H15B 109.4
C16 C15 H15B 109.4
H15A C15 H15B 108.0
C11 C16 C15 109.8(3)
C11 C16 H16A 109.7
C15 C16 H16A 109.7
C11 C16 H16B 109.7
C15 C16 H16B 109.7
H16A C16 H16B 108.2

loop_
_geom_bond_atom_site_label_1
_geom_bond_atom_site_label_2
_geom_bond_distance
W1 C1 2.000(4)
W1 C3 2.031(4)
W1 C5 2.035(4)
W1 C2 2.045(4)
W1 C4 2.051(5)
W1 C6 2.251(4)
C1 O1 1.154(6)
C2 O2 1.153(5)
C3 O3 1.144(5)
C4 O4 1.129(6)
C5 O5 1.153(5)
C6 N1 1.320(5)
C6 C7 1.466(5)
N1 C11 1.457(4)
N1 H1 0.83(5)
C7 C8 1.350(5)
C7 O6 1.392(4)
C8 C9 1.424(5)
C8 H8 0.9300
C9 C10 1.336(6)
C9 H9 0.9300
C10 O6 1.362(4)
C10 H10 0.9300
C11 C12 1.523(6)
C11 C16 1.525(4)
C11 H11 0.9800
C12 C13 1.537(5)
C12 H12A 0.9700
C12 H12B 0.9700
C13 C14 1.515(6)
C13 H13A 0.9700
C13 H13B 0.9700
C14 C15 1.499(6)
C14 H14A 0.9700
C14 H14B 0.9700
C15 C16 1.535(5)
C15 H15A 0.9700
C15 H15B 0.9700
C16 H16A 0.9700
C16 H16B 0.9700

loop_
_geom_hbond_atom_site_label_D
_geom_hbond_atom_site_label_H
_geom_hbond_atom_site_label_A
_geom_hbond_distance_DH
_geom_hbond_distance_HA
_geom_hbond_distance_DA
_geom_hbond_angle_DHA
_geom_hbond_site_symmetry_A
N1 H1 O6 0.83(5) 2.17(4) 2.585(4) 111(4) .
N1 H1 O1 0.83(5) 2.35(5) 3.141(5) 158(4) 1_465

loop_
_geom_torsion_atom_site_label_1
_geom_torsion_atom_site_label_2
_geom_torsion_atom_site_label_3
_geom_torsion_atom_site_label_4
_geom_torsion
C7 C6 N1 C11 176.9(3)
W1 C6 N1 C11 -4.9(5)
N1 C6 C7 C8 -168.8(4)
W1 C6 C7 C8 12.9(6)
N1 C6 C7 O6 6.1(4)
W1 C6 C7 O6 -172.2(2)
O6 C7 C8 C9 0.1(4)
C6 C7 C8 C9 175.3(4)
C7 C8 C9 C10 0.2(5)
C8 C9 C10 O6 -0.5(5)
C9 C10 O6 C7 0.5(5)
C8 C7 O6 C10 -0.4(4)
C6 C7 O6 C10 -176.6(3)
C6 N1 C11 C12 -111.8(4)
C6 N1 C11 C16 125.5(4)
N1 C11 C12 C13 -178.5(3)
C16 C11 C12 C13 -56.2(4)
C11 C12 C13 C14 55.7(5)
C12 C13 C14 C15 -56.7(5)
C13 C14 C15 C16 57.4(4)
N1 C11 C16 C15 178.1(3)
C12 C11 C16 C15 56.5(4)
C14 C15 C16 C11 -57.0(4)
